data_7029341
loop_
_publ_author_name
'Yao, Zi-Jian'
'Lin, Yue-Jian'
'Xu, Bin'
'Jin, Guo-Xin'

_publ_section_title
;
 Nucleophilic addition of carborane anion to Ir, Rh-coordinated Cp* ring:
 C-C bond formation accompanied by reduction of metal center.
;
_journal_issue 13
_journal_name_full 'Dalton transactions (Cambridge, England : 2003)'
_journal_page_first 4938
_journal_page_last 4940
_journal_paper_doi 10.1039/c3dt51906f
_journal_volume 43
_journal_year 2014
_chemical_formula_sum 'C26 H46 B20 P Rh S'
_chemical_formula_weight 740.77
_chemical_name_systematic
;
?
;
_space_group_IT_number 2
_symmetry_cell_setting triclinic
_symmetry_space_group_name_Hall '-P 1'
_symmetry_space_group_name_H-M 'P -1'
_atom_sites_solution_hydrogens geom
_atom_sites_solution_primary direct
_atom_sites_solution_secondary difmap
_audit_creation_method SHELXL-97
_cell_angle_alpha 72.745(5)
_cell_angle_beta 71.626(5)
_cell_angle_gamma 86.357(5)
_cell_formula_units_Z 2
_cell_length_a 11.212(5)
_cell_length_b 11.898(5)
_cell_length_c 15.278(6)
_cell_measurement_reflns_used 958
_cell_measurement_temperature 293(2)
_cell_measurement_theta_max 26.776
_cell_measurement_theta_min 2.446
_cell_volume 1846.1(13)
_computing_cell_refinement 'Bruker SMART'
_computing_data_collection 'Bruker SMART'
_computing_data_reduction 'Bruker SHELXTL'
_computing_molecular_graphics 'Bruker SHELXTL'
_computing_publication_material 'Bruker SHELXTL'
_computing_structure_refinement 'SHELXL-97 (Sheldrick, 1997)'
_computing_structure_solution 'SHELXS-97 (Sheldrick, 1990)'
_diffrn_ambient_temperature 293(2)
_diffrn_measured_fraction_theta_full 0.979
_diffrn_measured_fraction_theta_max 0.979
_diffrn_measurement_device_type 'CCD area detector'
_diffrn_measurement_method 'phi and omega scans'
_diffrn_radiation_monochromator graphite
_diffrn_radiation_source 'fine-focus sealed tube'
_diffrn_radiation_type MoK\a
_diffrn_radiation_wavelength 0.71073
_diffrn_reflns_av_R_equivalents 0.0401
_diffrn_reflns_av_sigmaI/netI 0.0448
_diffrn_reflns_limit_h_max 13
_diffrn_reflns_limit_h_min -8
_diffrn_reflns_limit_k_max 14
_diffrn_reflns_limit_k_min -12
_diffrn_reflns_limit_l_max 18
_diffrn_reflns_limit_l_min -14
_diffrn_reflns_number 7668
_diffrn_reflns_theta_full 25.01
_diffrn_reflns_theta_max 25.01
_diffrn_reflns_theta_min 1.47
_diffrn_standards_decay_% 4.23
_exptl_absorpt_coefficient_mu 0.584
_exptl_absorpt_correction_T_max 0.9548
_exptl_absorpt_correction_T_min 0.8677
_exptl_absorpt_correction_type multi-scan
_exptl_absorpt_process_details sadabs
_exptl_crystal_colour pink
_exptl_crystal_density_diffrn 1.333
_exptl_crystal_density_method 'not measured'
_exptl_crystal_description sheet
_exptl_crystal_F_000 756
_exptl_crystal_size_max 0.25
_exptl_crystal_size_mid 0.16
_exptl_crystal_size_min 0.08
_refine_diff_density_max 0.622
_refine_diff_density_min -0.452
_refine_diff_density_rms 0.116
_refine_ls_extinction_method none
_refine_ls_goodness_of_fit_ref 1.052
_refine_ls_hydrogen_treatment mixed
_refine_ls_matrix_type full
_refine_ls_number_parameters 471
_refine_ls_number_reflns 6373
_refine_ls_number_restraints 0
_refine_ls_restrained_S_all 1.052
_refine_ls_R_factor_all 0.0542
_refine_ls_R_factor_gt 0.0450
_refine_ls_shift/su_max 0.002
_refine_ls_shift/su_mean 0.000
_refine_ls_structure_factor_coef Fsqd
_refine_ls_weighting_details 'calc w=1/[\s^2^(Fo^2^)+(0.0931P)^2^+0.0000P] where P=(Fo^2^+2Fc^2^)/3'
_refine_ls_weighting_scheme calc
_refine_ls_wR_factor_gt 0.1273
_refine_ls_wR_factor_ref 0.1386
_reflns_number_gt 5376
_reflns_number_total 6373
_reflns_threshold_expression >2sigma(I)
_cod_data_source_file c3dt51906f.txt
_cod_data_source_block a10119b
_cod_depositor_comments
;
The following automatic conversions were performed:

'_symmetry_cell_setting' value 'Triclinic' changed to 'triclinic'
according to
/usr/data/users/saulius/crontab/automatic-downloads/current/RSC/lib/dictionaries/cif_core.dic
dictionary named 'cif_core.dic' version 2.4.2 from 2011-04-26.

Automatic conversion script
Id: cif_fix_values 2281 2013-09-26 08:29:07Z andrius 
;
_cod_original_cell_volume 1846.2(13)
_cod_original_sg_symbol_H-M P-1
_cod_database_code 7029341

loop_
_symmetry_equiv_pos_as_xyz
'x, y, z'
'-x, -y, -z'

loop_
_atom_site_label
_atom_site_type_symbol
_atom_site_fract_x
_atom_site_fract_y
_atom_site_fract_z
_atom_site_U_iso_or_equiv
_atom_site_adp_type
_atom_site_occupancy
_atom_site_symmetry_multiplicity
_atom_site_calc_flag
_atom_site_refinement_flags
Rh1 Rh 0.00398(3) 0.66944(2) 0.25616(2) 0.03709(14) Uani 1 1 d .
P1 P -0.28782(9) 0.77423(8) 0.28674(7) 0.0356(2) Uani 1 1 d .
S1 S -0.21355(10) 0.61808(9) 0.32823(9) 0.0480(3) Uani 1 1 d .
B3 B -0.1244(5) 0.8534(5) 0.3787(4) 0.0480(11) Uani 1 1 d .
H3 H -0.1556 0.7756 0.4420 0.058 Uiso 1 1 calc R
B4 B 0.0331(5) 0.9058(5) 0.3296(5) 0.0608(15) Uani 1 1 d .
H4 H 0.1057 0.8640 0.3619 0.073 Uiso 1 1 calc R
B5 B 0.0646(5) 0.9647(4) 0.2045(5) 0.0588(14) Uani 1 1 d .
H5 H 0.1588 0.9620 0.1539 0.071 Uiso 1 1 calc R
B6 B -0.0703(5) 0.9461(4) 0.1755(4) 0.0472(12) Uani 1 1 d .
H6 H -0.0665 0.9284 0.1080 0.057 Uiso 1 1 calc R
B7 B -0.2233(5) 0.9757(5) 0.3580(5) 0.0571(14) Uani 1 1 d .
H7 H -0.3176 0.9787 0.4085 0.069 Uiso 1 1 calc R
B8 B -0.1901(5) 1.0335(4) 0.2315(4) 0.0538(13) Uani 1 1 d .
H8 H -0.2636 1.0735 0.1996 0.065 Uiso 1 1 calc R
B9 B -0.0315(6) 1.0854(5) 0.1812(6) 0.0712(18) Uani 1 1 d .
H9 H -0.0010 1.1609 0.1160 0.085 Uiso 1 1 calc R
B10 B 0.0339(6) 1.0603(5) 0.2769(6) 0.080(2) Uani 1 1 d .
H10 H 0.1070 1.1193 0.2750 0.096 Uiso 1 1 calc R
B11 B -0.0861(6) 0.9901(6) 0.3867(5) 0.0718(18) Uani 1 1 d .
H11 H -0.0915 1.0030 0.4563 0.086 Uiso 1 1 calc R
B12 B -0.1244(6) 1.1046(5) 0.2925(6) 0.075(2) Uani 1 1 d .
H12 H -0.1535 1.1923 0.2998 0.090 Uiso 1 1 calc R
B15 B 0.4047(4) 0.4760(4) 0.1523(3) 0.0429(11) Uani 1 1 d .
H15 H 0.3923 0.5500 0.0928 0.051 Uiso 1 1 calc R
B16 B 0.2904(5) 0.2983(4) 0.3257(3) 0.0475(11) Uani 1 1 d .
H16 H 0.2030 0.2559 0.3805 0.057 Uiso 1 1 calc R
B17 B 0.3864(5) 0.3878(5) 0.3463(4) 0.0513(12) Uani 1 1 d .
H17 H 0.3615 0.4045 0.4169 0.062 Uiso 1 1 calc R
B18 B 0.4551(5) 0.4962(5) 0.2432(4) 0.0505(12) Uani 1 1 d .
H18 H 0.4762 0.5849 0.2440 0.061 Uiso 1 1 calc R
B19 B 0.5555(5) 0.4324(5) 0.1602(4) 0.0599(14) Uani 1 1 d .
H19 H 0.6420 0.4774 0.1060 0.072 Uiso 1 1 calc R
B20 B 0.4608(5) 0.3408(5) 0.1350(4) 0.0535(13) Uani 1 1 d .
H20 H 0.4855 0.3252 0.0640 0.064 Uiso 1 1 calc R
B21 B 0.3905(6) 0.2292(4) 0.2432(4) 0.0539(13) Uani 1 1 d .
H21 H 0.3696 0.1400 0.2435 0.065 Uiso 1 1 calc R
B22 B 0.4392(6) 0.2514(5) 0.3351(4) 0.0662(16) Uani 1 1 d .
H22 H 0.4492 0.1775 0.3955 0.079 Uiso 1 1 calc R
B23 B 0.5421(6) 0.3775(6) 0.2838(5) 0.0705(17) Uani 1 1 d .
H23 H 0.6196 0.3862 0.3113 0.085 Uiso 1 1 calc R
B24 B 0.5474(6) 0.2797(5) 0.2160(4) 0.0634(15) Uani 1 1 d .
H24 H 0.6288 0.2246 0.1981 0.076 Uiso 1 1 calc R
C1 C -0.0290(4) 0.8417(3) 0.2669(3) 0.0402(9) Uani 1 1 d .
C2 C -0.1828(3) 0.8880(3) 0.2843(3) 0.0355(8) Uani 1 1 d .
C3 C -0.3028(4) 0.8034(4) 0.1681(3) 0.0484(10) Uani 1 1 d .
C4 C -0.3586(6) 0.9032(5) 0.1264(4) 0.0752(15) Uani 1 1 d .
H4A H -0.3904 0.9579 0.1598 0.090 Uiso 1 1 calc R
C5 C -0.3667(7) 0.9211(7) 0.0342(5) 0.098(2) Uani 1 1 d .
H5A H -0.4042 0.9881 0.0061 0.118 Uiso 1 1 calc R
C6 C -0.3205(7) 0.8417(7) -0.0147(4) 0.098(3) Uani 1 1 d .
H6A H -0.3242 0.8558 -0.0770 0.118 Uiso 1 1 calc R
C7 C -0.2696(8) 0.7434(7) 0.0257(4) 0.098(2) Uani 1 1 d .
H7A H -0.2409 0.6884 -0.0080 0.117 Uiso 1 1 calc R
C8 C -0.2590(5) 0.7220(5) 0.1173(3) 0.0701(14) Uani 1 1 d .
H8A H -0.2228 0.6535 0.1444 0.084 Uiso 1 1 calc R
C9 C -0.4441(4) 0.7843(4) 0.3663(3) 0.0401(9) Uani 1 1 d .
C10 C -0.5064(4) 0.6813(4) 0.4304(3) 0.0422(9) Uani 1 1 d .
H10A H -0.4658 0.6101 0.4354 0.051 Uiso 1 1 calc R
C11 C -0.6292(4) 0.6847(4) 0.4868(3) 0.0551(11) Uani 1 1 d .
H11A H -0.6706 0.6154 0.5302 0.066 Uiso 1 1 calc R
C12 C -0.6903(4) 0.7871(4) 0.4799(3) 0.0565(12) Uani 1 1 d .
H12A H -0.7734 0.7879 0.5179 0.068 Uiso 1 1 calc R
C13 C -0.6297(5) 0.8893(4) 0.4171(4) 0.0640(13) Uani 1 1 d .
H13 H -0.6719 0.9596 0.4130 0.077 Uiso 1 1 calc R
C14 C -0.5069(4) 0.8899(4) 0.3597(3) 0.0539(11) Uani 1 1 d .
H14 H -0.4664 0.9599 0.3171 0.065 Uiso 1 1 calc R
C15 C 0.1892(3) 0.5287(3) 0.2926(3) 0.0347(8) Uani 1 1 d .
C16 C 0.2082(4) 0.6539(3) 0.2206(3) 0.0410(9) Uani 1 1 d .
C17 C 0.1634(4) 0.6544(4) 0.1436(3) 0.0474(10) Uani 1 1 d .
C18 C 0.0811(4) 0.5509(4) 0.1758(3) 0.0474(10) Uani 1 1 d .
C19 C 0.0744(4) 0.4925(3) 0.2711(3) 0.0402(9) Uani 1 1 d .
C20 C 0.1576(4) 0.5319(4) 0.3971(3) 0.0532(11) Uani 1 1 d .
H20A H 0.0854 0.5789 0.4120 0.080 Uiso 1 1 calc R
H20B H 0.2279 0.5655 0.4048 0.080 Uiso 1 1 calc R
H20C H 0.1397 0.4532 0.4399 0.080 Uiso 1 1 calc R
C21 C 0.2994(4) 0.7440(4) 0.2161(4) 0.0627(13) Uani 1 1 d .
H21A H 0.3814 0.7328 0.1756 0.094 Uiso 1 1 calc R
H21B H 0.3025 0.7355 0.2798 0.094 Uiso 1 1 calc R
H21C H 0.2725 0.8215 0.1900 0.094 Uiso 1 1 calc R
C22 C 0.2004(5) 0.7413(5) 0.0440(3) 0.0796(18) Uani 1 1 d .
H22A H 0.2254 0.8153 0.0472 0.119 Uiso 1 1 calc R
H22B H 0.1302 0.7522 0.0195 0.119 Uiso 1 1 calc R
H22C H 0.2693 0.7116 0.0019 0.119 Uiso 1 1 calc R
C23 C 0.0200(6) 0.5150(6) 0.1142(5) 0.091(2) Uani 1 1 d .
H23A H 0.0799 0.4771 0.0726 0.136 Uiso 1 1 calc R
H23B H -0.0097 0.5834 0.0759 0.136 Uiso 1 1 calc R
H23C H -0.0496 0.4614 0.1544 0.136 Uiso 1 1 calc R
C24 C -0.0110(4) 0.3850(4) 0.3355(4) 0.0616(13) Uani 1 1 d .
H24A H -0.0927 0.3961 0.3271 0.092 Uiso 1 1 calc R
H24B H -0.0184 0.3751 0.4017 0.092 Uiso 1 1 calc R
H24C H 0.0246 0.3161 0.3181 0.092 Uiso 1 1 calc R
C25 C 0.3043(4) 0.4476(3) 0.2674(3) 0.0393(9) Uani 1 1 d .
C26 C 0.3026(5) 0.3508(4) 0.2025(3) 0.0548(11) Uani 1 1 d .
H26 H 0.218(5) 0.352(4) 0.176(3) 0.060(13) Uiso 1 1 d .

loop_
_atom_site_aniso_label
_atom_site_aniso_U_11
_atom_site_aniso_U_22
_atom_site_aniso_U_33
_atom_site_aniso_U_23
_atom_site_aniso_U_13
_atom_site_aniso_U_12
Rh1 0.03042(19) 0.03317(19) 0.0463(2) -0.01437(14) -0.00759(13) 0.00131(13)
P1 0.0279(5) 0.0335(5) 0.0434(5) -0.0126(4) -0.0065(4) -0.0018(4)
S1 0.0341(5) 0.0321(5) 0.0725(7) -0.0132(5) -0.0109(5) -0.0003(4)
B3 0.047(3) 0.054(3) 0.051(3) -0.024(2) -0.018(2) 0.003(2)
B4 0.042(3) 0.059(3) 0.101(4) -0.043(3) -0.032(3) 0.007(3)
B5 0.036(3) 0.036(3) 0.093(4) -0.013(3) -0.008(3) -0.005(2)
B6 0.036(3) 0.031(2) 0.059(3) -0.003(2) -0.002(2) -0.0018(19)
B7 0.047(3) 0.056(3) 0.081(4) -0.045(3) -0.014(3) 0.007(2)
B8 0.040(3) 0.032(2) 0.084(4) -0.017(2) -0.013(3) 0.003(2)
B9 0.045(3) 0.033(3) 0.123(5) -0.017(3) -0.012(3) -0.004(2)
B10 0.050(3) 0.050(3) 0.156(7) -0.050(4) -0.035(4) -0.002(3)
B11 0.064(4) 0.077(4) 0.108(5) -0.063(4) -0.039(4) 0.014(3)
B12 0.052(3) 0.045(3) 0.142(6) -0.051(4) -0.028(4) 0.002(3)
B15 0.038(2) 0.040(2) 0.040(2) -0.0065(19) -0.0027(19) 0.004(2)
B16 0.053(3) 0.037(2) 0.043(2) -0.003(2) -0.011(2) 0.004(2)
B17 0.058(3) 0.057(3) 0.045(3) -0.015(2) -0.027(2) 0.015(3)
B18 0.041(3) 0.046(3) 0.065(3) -0.015(2) -0.019(2) 0.004(2)
B19 0.038(3) 0.056(3) 0.071(3) -0.014(3) -0.002(2) 0.007(2)
B20 0.053(3) 0.056(3) 0.048(3) -0.021(2) -0.009(2) 0.018(3)
B21 0.064(3) 0.035(2) 0.062(3) -0.014(2) -0.020(3) 0.008(2)
B22 0.082(4) 0.055(3) 0.066(4) -0.013(3) -0.039(3) 0.026(3)
B23 0.054(4) 0.073(4) 0.102(5) -0.035(4) -0.044(4) 0.021(3)
B24 0.058(4) 0.061(3) 0.072(4) -0.024(3) -0.023(3) 0.029(3)
C1 0.030(2) 0.037(2) 0.053(2) -0.0151(18) -0.0096(17) 0.0037(17)
C2 0.0290(19) 0.0308(19) 0.047(2) -0.0168(16) -0.0076(16) -0.0007(15)
C3 0.037(2) 0.060(3) 0.047(2) -0.014(2) -0.0091(18) -0.014(2)
C4 0.075(4) 0.083(4) 0.071(3) -0.017(3) -0.034(3) 0.005(3)
C5 0.101(5) 0.109(5) 0.079(4) 0.017(4) -0.054(4) -0.037(4)
C6 0.119(6) 0.121(6) 0.050(3) -0.010(4) -0.021(4) -0.063(5)
C7 0.136(7) 0.102(5) 0.053(3) -0.034(4) -0.012(4) -0.023(5)
C8 0.079(4) 0.078(4) 0.055(3) -0.032(3) -0.011(3) -0.005(3)
C9 0.029(2) 0.045(2) 0.045(2) -0.0152(18) -0.0080(16) 0.0006(17)
C10 0.037(2) 0.040(2) 0.045(2) -0.0057(17) -0.0119(18) -0.0046(18)
C11 0.047(3) 0.062(3) 0.044(2) -0.004(2) -0.005(2) -0.014(2)
C12 0.033(2) 0.067(3) 0.060(3) -0.021(2) 0.001(2) -0.008(2)
C13 0.040(3) 0.056(3) 0.085(3) -0.024(3) -0.004(2) 0.008(2)
C14 0.037(2) 0.043(2) 0.066(3) -0.008(2) -0.001(2) 0.0000(19)
C15 0.0315(19) 0.0334(19) 0.0363(19) -0.0115(16) -0.0058(15) 0.0029(16)
C16 0.0278(19) 0.035(2) 0.053(2) -0.0128(18) -0.0032(17) 0.0004(16)
C17 0.043(2) 0.049(2) 0.039(2) -0.0093(18) -0.0038(18) 0.013(2)
C18 0.044(2) 0.055(3) 0.057(2) -0.034(2) -0.019(2) 0.015(2)
C19 0.031(2) 0.034(2) 0.055(2) -0.0184(18) -0.0071(17) 0.0006(16)
C20 0.054(3) 0.064(3) 0.042(2) -0.023(2) -0.009(2) 0.007(2)
C21 0.037(2) 0.037(2) 0.107(4) -0.013(2) -0.018(3) -0.0043(19)
C22 0.075(4) 0.090(4) 0.045(3) 0.002(3) -0.005(2) 0.029(3)
C23 0.087(4) 0.126(5) 0.115(5) -0.088(4) -0.067(4) 0.053(4)
C24 0.044(3) 0.038(2) 0.095(4) -0.022(2) -0.008(2) -0.004(2)
C25 0.041(2) 0.039(2) 0.0365(19) -0.0094(16) -0.0129(17) 0.0059(18)
C26 0.059(3) 0.051(3) 0.056(3) -0.019(2) -0.018(2) 0.008(2)

loop_
_atom_type_symbol
_atom_type_description
_atom_type_scat_dispersion_real
_atom_type_scat_dispersion_imag
_atom_type_scat_source
C C 0.0033 0.0016 'International Tables Vol C Tables 4.2.6.8 and 6.1.1.4'
H H 0.0000 0.0000 'International Tables Vol C Tables 4.2.6.8 and 6.1.1.4'
B B 0.0013 0.0007 'International Tables Vol C Tables 4.2.6.8 and 6.1.1.4'
P P 0.1023 0.0942 'International Tables Vol C Tables 4.2.6.8 and 6.1.1.4'
S S 0.1246 0.1234 'International Tables Vol C Tables 4.2.6.8 and 6.1.1.4'
Rh Rh -1.1178 0.9187 'International Tables Vol C Tables 4.2.6.8 and 6.1.1.4'

loop_
_geom_angle_atom_site_label_1
_geom_angle_atom_site_label_2
_geom_angle_atom_site_label_3
_geom_angle
C17 Rh1 C1 114.58(16)
C17 Rh1 C18 40.42(18)
C1 Rh1 C18 151.31(18)
C17 Rh1 C19 65.22(16)
C1 Rh1 C19 162.63(16)
C18 Rh1 C19 38.01(16)
C17 Rh1 C16 38.52(17)
C1 Rh1 C16 104.70(15)
C18 Rh1 C16 64.99(16)
C19 Rh1 C16 63.64(15)
C17 Rh1 S1 143.38(14)
C1 Rh1 S1 91.01(11)
C18 Rh1 S1 106.34(13)
C19 Rh1 S1 98.05(11)
C16 Rh1 S1 159.90(11)
C3 P1 C9 106.18(19)
C3 P1 C2 108.52(19)
C9 P1 C2 109.90(18)
C3 P1 S1 111.89(16)
C9 P1 S1 112.38(14)
C2 P1 S1 107.90(13)
P1 S1 Rh1 100.49(5)
C2 B3 C1 60.6(2)
C2 B3 B11 104.5(4)
C1 B3 B11 106.8(4)
C2 B3 B4 105.6(4)
C1 B3 B4 58.2(3)
B11 B3 B4 60.8(3)
C2 B3 B7 58.2(3)
C1 B3 B7 108.2(4)
B11 B3 B7 59.5(3)
B4 B3 B7 108.3(4)
C1 B4 B5 58.8(3)
C1 B4 B3 60.5(3)
B5 B4 B3 107.5(4)
C1 B4 B10 107.0(4)
B5 B4 B10 59.8(4)
B3 B4 B10 108.0(4)
C1 B4 B11 107.7(4)
B5 B4 B11 107.9(4)
B3 B4 B11 59.5(3)
B10 B4 B11 60.6(4)
C1 B5 B6 60.4(3)
C1 B5 B4 59.1(3)
B6 B5 B4 108.6(4)
C1 B5 B9 108.5(4)
B6 B5 B9 60.8(3)
B4 B5 B9 109.1(4)
C1 B5 B10 107.9(4)
B6 B5 B10 109.5(4)
B4 B5 B10 60.6(4)
B9 B5 B10 60.6(4)
C2 B6 C1 60.5(2)
C2 B6 B5 105.0(4)
C1 B6 B5 58.4(3)
C2 B6 B9 103.5(4)
C1 B6 B9 106.3(4)
B5 B6 B9 59.9(3)
C2 B6 B8 57.3(3)
C1 B6 B8 107.4(4)
B5 B6 B8 107.2(4)
B9 B6 B8 59.3(3)
C2 B7 B11 104.5(4)
C2 B7 B8 58.2(3)
B11 B7 B8 108.4(4)
C2 B7 B12 104.1(4)
B11 B7 B12 61.3(4)
B8 B7 B12 59.4(4)
C2 B7 B3 58.3(3)
B11 B7 B3 59.4(3)
B8 B7 B3 107.0(4)
B12 B7 B3 107.8(4)
C2 B8 B12 105.5(4)
C2 B8 B9 104.7(3)
B12 B8 B9 59.9(4)
C2 B8 B7 58.7(3)
B12 B8 B7 60.7(4)
B9 B8 B7 108.2(4)
C2 B8 B6 58.7(2)
B12 B8 B6 107.8(4)
B9 B8 B6 59.5(3)
B7 B8 B6 107.8(4)
B5 B9 B12 108.4(5)
B5 B9 B8 108.1(4)
B12 B9 B8 59.8(3)
B5 B9 B6 59.3(3)
B12 B9 B6 109.0(4)
B8 B9 B6 61.1(3)
B5 B9 B10 59.7(4)
B12 B9 B10 60.4(4)
B8 B9 B10 108.0(5)
B6 B9 B10 107.6(4)
B5 B10 B4 59.6(3)
B5 B10 B9 59.6(4)
B4 B10 B9 107.5(4)
B5 B10 B12 107.5(4)
B4 B10 B12 108.6(4)
B9 B10 B12 59.5(4)
B5 B10 B11 107.2(4)
B4 B10 B11 59.9(4)
B9 B10 B11 107.5(4)
B12 B10 B11 60.7(4)
B3 B11 B7 61.1(3)
B3 B11 B4 59.7(3)
B7 B11 B4 108.7(4)
B3 B11 B10 107.3(4)
B7 B11 B10 107.9(5)
B4 B11 B10 59.6(4)
B3 B11 B12 108.2(4)
B7 B11 B12 60.1(4)
B4 B11 B12 107.2(5)
B10 B11 B12 59.3(4)
B8 B12 B9 60.2(3)
B8 B12 B10 108.0(4)
B9 B12 B10 60.1(4)
B8 B12 B7 59.9(3)
B9 B12 B7 107.8(4)
B10 B12 B7 107.2(4)
B8 B12 B11 106.6(4)
B9 B12 B11 107.4(4)
B10 B12 B11 59.9(4)
B7 B12 B11 58.6(4)
C25 B15 B18 59.6(3)
C25 B15 B20 107.5(3)
B18 B15 B20 107.2(4)
C25 B15 C26 59.9(2)
B18 B15 C26 107.8(3)
B20 B15 C26 60.3(3)
C25 B15 B19 107.4(3)
B18 B15 B19 59.4(3)
B20 B15 B19 60.2(3)
C26 B15 B19 108.7(4)
B17 B16 C25 59.4(3)
B17 B16 B22 59.6(3)
C25 B16 B22 107.5(4)
B17 B16 C26 107.1(4)
C25 B16 C26 59.5(2)
B22 B16 C26 108.3(4)
B17 B16 B21 106.0(4)
C25 B16 B21 106.5(3)
B22 B16 B21 59.4(3)
C26 B16 B21 60.1(3)
B18 B17 C25 60.3(3)
B18 B17 B16 110.2(4)
C25 B17 B16 60.6(3)
B18 B17 B23 61.0(3)
C25 B17 B23 109.9(4)
B16 B17 B23 111.7(4)
B18 B17 B22 110.7(4)
C25 B17 B22 109.8(4)
B16 B17 B22 61.4(3)
B23 B17 B22 61.9(4)
B17 B18 C25 60.0(3)
B17 B18 B19 108.6(4)
C25 B18 B19 108.7(4)
B17 B18 B15 107.9(4)
C25 B18 B15 59.4(3)
B19 B18 B15 61.2(3)
B17 B18 B23 60.1(3)
C25 B18 B23 108.9(4)
B19 B18 B23 61.1(3)
B15 B18 B23 110.1(4)
B18 B19 B24 107.2(4)
B18 B19 B23 59.5(3)
B24 B19 B23 60.0(3)
B18 B19 B20 106.7(4)
B24 B19 B20 60.3(3)
B23 B19 B20 107.8(4)
B18 B19 B15 59.5(3)
B24 B19 B15 107.9(4)
B23 B19 B15 107.5(4)
B20 B19 B15 59.5(3)
B15 B20 C26 60.0(3)
B15 B20 B19 60.3(3)
C26 B20 B19 108.5(4)
B15 B20 B21 107.6(3)
C26 B20 B21 60.0(3)
B19 B20 B21 107.7(4)
B15 B20 B24 107.9(4)
C26 B20 B24 108.6(4)
B19 B20 B24 59.6(3)
B21 B20 B24 60.2(3)
B22 B21 C26 108.6(4)
B22 B21 B16 60.1(3)
C26 B21 B16 59.8(3)
B22 B21 B20 108.7(4)
C26 B21 B20 59.9(3)
B16 B21 B20 107.5(3)
B22 B21 B24 60.9(3)
C26 B21 B24 108.3(4)
B16 B21 B24 108.3(4)
B20 B21 B24 60.0(3)
B17 B22 B21 106.3(4)
B17 B22 B16 59.0(3)
B21 B22 B16 60.5(3)
B17 B22 B23 58.8(3)
B21 B22 B23 107.6(4)
B16 B22 B23 107.3(4)
B17 B22 B24 105.5(4)
B21 B22 B24 60.3(3)
B16 B22 B24 108.2(4)
B23 B22 B24 59.3(4)
B17 B23 B18 58.9(3)
B17 B23 B24 107.0(4)
B18 B23 B24 107.0(4)
B17 B23 B19 106.3(4)
B18 B23 B19 59.4(3)
B24 B23 B19 59.8(3)
B17 B23 B22 59.3(3)
B18 B23 B22 107.0(4)
B24 B23 B22 60.7(4)
B19 B23 B22 108.2(4)
B19 B24 B23 60.2(4)
B19 B24 B20 60.1(3)
B23 B24 B20 107.8(4)
B19 B24 B21 107.8(4)
B23 B24 B21 107.0(4)
B20 B24 B21 59.8(3)
B19 B24 B22 108.0(4)
B23 B24 B22 60.0(4)
B20 B24 B22 106.9(4)
B21 B24 B22 58.8(3)
B5 C1 B4 62.1(3)
B5 C1 B6 61.1(3)
B4 C1 B6 111.6(4)
B5 C1 C2 106.0(3)
B4 C1 C2 106.3(3)
B6 C1 C2 59.1(2)
B5 C1 B3 110.7(3)
B4 C1 B3 61.3(3)
B6 C1 B3 109.5(3)
C2 C1 B3 58.4(2)
B5 C1 Rh1 128.2(3)
B4 C1 Rh1 125.4(3)
B6 C1 Rh1 118.6(3)
C2 C1 Rh1 116.6(2)
B3 C1 Rh1 116.0(3)
B8 C2 B7 63.1(3)
B8 C2 B3 115.2(3)
B7 C2 B3 63.5(3)
B8 C2 B6 63.9(3)
B7 C2 B6 115.6(3)
B3 C2 B6 112.8(3)
B8 C2 C1 112.6(3)
B7 C2 C1 112.8(3)
B3 C2 C1 61.0(2)
B6 C2 C1 60.3(2)
B8 C2 P1 124.6(3)
B7 C2 P1 123.9(3)
B3 C2 P1 114.5(3)
B6 C2 P1 115.2(3)
C1 C2 P1 111.7(2)
C4 C3 C8 118.8(5)
C4 C3 P1 122.3(4)
C8 C3 P1 118.9(4)
C3 C4 C5 119.6(6)
C6 C5 C4 120.5(7)
C7 C6 C5 120.5(6)
C6 C7 C8 121.0(6)
C7 C8 C3 119.6(6)
C10 C9 C14 119.2(4)
C10 C9 P1 118.2(3)
C14 C9 P1 122.4(3)
C11 C10 C9 119.7(4)
C12 C11 C10 121.1(4)
C11 C12 C13 119.8(4)
C12 C13 C14 121.0(4)
C13 C14 C9 119.3(4)
C20 C15 C19 112.3(3)
C20 C15 C16 111.9(3)
C19 C15 C16 96.4(3)
C20 C15 C25 110.6(3)
C19 C15 C25 112.0(3)
C16 C15 C25 113.1(3)
C17 C16 C21 124.5(4)
C17 C16 C15 109.2(3)
C21 C16 C15 123.0(4)
C17 C16 Rh1 67.1(2)
C21 C16 Rh1 126.0(3)
C15 C16 Rh1 89.8(2)
C16 C17 C18 107.3(3)
C16 C17 C22 126.7(5)
C18 C17 C22 125.8(5)
C16 C17 Rh1 74.4(2)
C18 C17 Rh1 70.3(2)
C22 C17 Rh1 123.8(3)
C19 C18 C17 107.8(4)
C19 C18 C23 127.8(5)
C17 C18 C23 124.4(5)
C19 C18 Rh1 73.5(2)
C17 C18 Rh1 69.2(2)
C23 C18 Rh1 124.1(3)
C18 C19 C24 125.0(4)
C18 C19 C15 109.7(3)
C24 C19 C15 123.3(4)
C18 C19 Rh1 68.5(2)
C24 C19 Rh1 120.8(3)
C15 C19 Rh1 90.6(2)
C15 C25 B17 121.6(3)
C15 C25 B15 120.6(3)
B17 C25 B15 108.9(3)
C15 C25 B18 121.1(3)
B17 C25 B18 59.7(3)
B15 C25 B18 61.0(3)
C15 C25 B16 120.0(3)
B17 C25 B16 60.0(3)
B15 C25 B16 110.9(3)
B18 C25 B16 109.3(3)
C15 C25 C26 120.5(3)
B17 C25 C26 108.9(3)
B15 C25 C26 61.5(3)
B18 C25 C26 110.2(3)
B16 C25 C26 61.2(3)
C25 C26 B15 58.6(2)
C25 C26 B16 59.2(2)
B15 C26 B16 106.9(4)
C25 C26 B20 105.9(4)
B15 C26 B20 59.6(3)
B16 C26 B20 107.9(4)
C25 C26 B21 106.4(3)
B15 C26 B21 107.3(4)
B16 C26 B21 60.1(3)
B20 C26 B21 60.1(3)

loop_
_geom_bond_atom_site_label_1
_geom_bond_atom_site_label_2
_geom_bond_distance
Rh1 C17 2.095(4)
Rh1 C1 2.105(4)
Rh1 C18 2.109(4)
Rh1 C19 2.173(4)
Rh1 C16 2.189(4)
Rh1 S1 2.3731(14)
P1 C3 1.802(4)
P1 C9 1.811(4)
P1 C2 1.835(4)
P1 S1 1.9961(15)
B3 C2 1.700(6)
B3 C1 1.746(6)
B3 B11 1.757(7)
B3 B4 1.760(8)
B3 B7 1.787(7)
B4 C1 1.704(7)
B4 B5 1.755(9)
B4 B10 1.774(9)
B4 B11 1.780(8)
B5 C1 1.700(6)
B5 B6 1.748(8)
B5 B9 1.758(8)
B5 B10 1.759(9)
B6 C2 1.714(6)
B6 C1 1.735(6)
B6 B9 1.773(7)
B6 B8 1.801(7)
B7 C2 1.698(6)
B7 B11 1.758(8)
B7 B8 1.772(9)
B7 B12 1.785(9)
B8 C2 1.687(6)
B8 B12 1.763(8)
B8 B9 1.770(8)
B9 B12 1.764(10)
B9 B10 1.775(11)
B10 B12 1.782(9)
B10 B11 1.792(10)
B11 B12 1.807(10)
B15 C25 1.709(6)
B15 B18 1.737(7)
B15 B20 1.753(6)
B15 C26 1.760(7)
B15 B19 1.767(7)
B16 B17 1.718(8)
B16 C25 1.728(6)
B16 B22 1.761(8)
B16 C26 1.762(7)
B16 B21 1.769(7)
B17 B18 1.702(7)
B17 C25 1.708(6)
B17 B23 1.722(8)
B17 B22 1.730(7)
B18 C25 1.713(7)
B18 B19 1.735(7)
B18 B23 1.738(8)
B19 B24 1.758(8)
B19 B23 1.766(9)
B19 B20 1.766(9)
B20 C26 1.765(7)
B20 B21 1.769(7)
B20 B24 1.771(8)
B21 B22 1.749(8)
B21 C26 1.768(7)
B21 B24 1.776(9)
B22 B23 1.774(10)
B22 B24 1.787(9)
B23 B24 1.761(9)
C1 C2 1.739(5)
C3 C4 1.383(7)
C3 C8 1.388(7)
C4 C5 1.392(8)
C5 C6 1.354(11)
C6 C7 1.336(10)
C7 C8 1.387(8)
C9 C10 1.384(5)
C9 C14 1.393(6)
C10 C11 1.380(6)
C11 C12 1.352(7)
C12 C13 1.365(7)
C13 C14 1.379(6)
C15 C20 1.534(5)
C15 C19 1.539(5)
C15 C16 1.547(5)
C15 C25 1.578(5)
C16 C17 1.416(6)
C16 C21 1.500(6)
C17 C18 1.452(6)
C17 C22 1.510(6)
C18 C19 1.396(6)
C18 C23 1.489(6)
C19 C24 1.529(6)
C25 C26 1.733(6)
